data_7710469
loop_
_publ_author_name
'N\"o\&sler, Maite'
'Hunger, David'
'Neuman, Nicol\'as Ignacio'
'Reimann, Marc'
'Reichert, Felix'
'Winkler, Mario'
'Klein, Johannes'
'Bens, Tobias'
'Suntrup, Lisa'
'Demeshko, Serhiy'
'Stubbe, Jessica'
'Kaupp, Martin'
'van Slageren, Joris'
'Sarkar, Biprajit'

_publ_section_title
;
 Fluorinated Click-Derived Tripodal Ligands Drive Spin Crossover in both
 Iron(II) and Cobalt(II) Complexes
;
_journal_name_full 'Dalton Transactions'
_journal_paper_doi 10.1039/D2DT01005D
_journal_year 2022
_chemical_formula_moiety 'C60 H54 Co F6 N20, 2(B F4)'
_chemical_formula_sum 'C60 H54 B2 Co F14 N20'
_chemical_formula_weight 1401.78
_space_group_crystal_system triclinic
_space_group_IT_number 2
_space_group_name_Hall '-P 1'
_space_group_name_H-M_alt 'P -1'
_atom_sites_solution_hydrogens mixed
_audit_creation_date 2020-10-08
_audit_creation_method
;
Olex2 1.3
(compiled 2019.09.11 svn.r3662 for OlexSys, GUI svn.r5938)
;
_audit_update_record
;
2021-03-12 deposited with the CCDC.	2022-06-13 downloaded from the CCDC.
;
_cell_angle_alpha 91.161(12)
_cell_angle_beta 107.864(13)
_cell_angle_gamma 93.211(13)
_cell_formula_units_Z 2
_cell_length_a 14.384(6)
_cell_length_b 14.984(6)
_cell_length_c 15.384(6)
_cell_measurement_reflns_used 7519
_cell_measurement_temperature 100.0
_cell_measurement_theta_max 25.391
_cell_measurement_theta_min 1.909
_cell_volume 3148(2)
_computing_cell_refinement 'APEX 3 (Bruker, 2015)'
_computing_data_collection 'APEX 3 (Bruker, 2015)'
_computing_data_reduction 'SAINT+ (Bruker, 2009)'
_computing_molecular_graphics 'Olex2 1.3 (Dolomanov et al., 2009)'
_computing_publication_material 'Olex2 1.3 (Dolomanov et al., 2009)'
_computing_structure_refinement 'XL n/a (Sheldrick, 2008)'
_computing_structure_solution 'olex2.solve 1.3 (Bourhis et al., 2015), inrinsic phasing'
_diffrn_ambient_temperature 100.0
_diffrn_measured_fraction_theta_full 0.994
_diffrn_measured_fraction_theta_max 0.991
_diffrn_measurement_device_type 'Bruker D8 Venture'
_diffrn_measurement_method 'Omega + Phi Scans'
_diffrn_radiation_type MoK\a
_diffrn_radiation_wavelength 0.71073
_diffrn_reflns_av_R_equivalents 0.0602
_diffrn_reflns_av_unetI/netI 0.0595
_diffrn_reflns_Laue_measured_fraction_full 0.994
_diffrn_reflns_Laue_measured_fraction_max 0.991
_diffrn_reflns_limit_h_max 17
_diffrn_reflns_limit_h_min -17
_diffrn_reflns_limit_k_max 18
_diffrn_reflns_limit_k_min -18
_diffrn_reflns_limit_l_max 17
_diffrn_reflns_limit_l_min -18
_diffrn_reflns_number 38191
_diffrn_reflns_point_group_measured_fraction_full 0.994
_diffrn_reflns_point_group_measured_fraction_max 0.991
_diffrn_reflns_theta_full 25.242
_diffrn_reflns_theta_max 25.391
_diffrn_reflns_theta_min 1.909
_exptl_absorpt_coefficient_mu 0.372
_exptl_absorpt_correction_T_max 0.7452
_exptl_absorpt_correction_T_min 0.6363
_exptl_absorpt_correction_type multi-scan
_exptl_absorpt_process_details
;
SADABS-2016/2 (Bruker,2016/2) was used for absorption correction.
wR2(int) was 0.0674 before and 0.0566 after correction.
The Ratio of minimum to maximum transmission is 0.8539.
The \l/2 correction factor is Not present.
;
_exptl_crystal_colour colorless
_exptl_crystal_density_diffrn 1.479
_exptl_crystal_description block
_exptl_crystal_F_000 1434
_exptl_crystal_size_max 0.14
_exptl_crystal_size_mid 0.13
_exptl_crystal_size_min 0.1
_refine_diff_density_max 0.644
_refine_diff_density_min -0.543
_refine_diff_density_rms 0.068
_refine_ls_extinction_method none
_refine_ls_goodness_of_fit_ref 1.066
_refine_ls_hydrogen_treatment mixed
_refine_ls_matrix_type full
_refine_ls_number_parameters 896
_refine_ls_number_reflns 11473
_refine_ls_number_restraints 0
_refine_ls_restrained_S_all 1.066
_refine_ls_R_factor_all 0.1004
_refine_ls_R_factor_gt 0.0597
_refine_ls_shift/su_max 0.000
_refine_ls_shift/su_mean 0.000
_refine_ls_structure_factor_coef Fsqd
_refine_ls_weighting_details 'w=1/[\s^2^(Fo^2^)+(0.0576P)^2^+3.7645P] where P=(Fo^2^+2Fc^2^)/3'
_refine_ls_weighting_scheme calc
_refine_ls_wR_factor_gt 0.1362
_refine_ls_wR_factor_ref 0.1607
_reflns_Friedel_coverage 0.000
_reflns_number_gt 7519
_reflns_number_total 11473
_reflns_threshold_expression 'I > 2\s(I)'
_cod_data_source_file d2dt01005d2.cif
_cod_data_source_block bip594_a
_cod_database_code 7710469
_shelx_shelxl_version_number 2017/1
_shelx_space_group_comment
;
The symmetry employed for this shelxl refinement is uniquely defined
by the following loop, which should always be used as a source of
symmetry information in preference to the above space-group names.
They are only intended as comments.
;
_olex2_refinement_description
;
1. Fixed Uiso
 At 1.2 times of:
  All C(H) groups, All C(H,H) groups
2. Others
 Fixed Sof: C2B(0.5) H2BB(0.5) H2BA(0.5) C3A(0.5) H3AA(0.5) H3AB(0.5) C3B(0.5)
 H3BB(0.5) H3BA(0.5) C2A(0.5) H2AB(0.5) H2AA(0.5)
3.a Secondary CH2 refined with riding coordinates:
 C31(H31A,H31B), C32(H32A,H32B), C36(H36A,H36B), C33(H33A,H33B), C3(H3A,H3B),
 C15(H15A,H15B), C24(H24A,H24B), C6(H6A,H6B), C45(H45A,H45B), C44(H44A,H44B),
 C2B(H2BB,H2BA), C3A(H3AA,H3AB), C3B(H3BB,H3BA), C2A(H2AB,H2AA)
3.b Aromatic/amide H refined with riding coordinates:
 C38(H38), C4(H4), C60(H60), C34(H34), C59(H59), C29(H29), C39(H39), C12(H12),
 C9(H9), C27(H27), C8(H8), C52(H52), C1(H1), C51(H51), C11(H11), C17(H17),
 C21(H21), C41(H41), C20(H20), C57(H57), C13(H13), C43(H43), C42(H42), C26(H26),
  C50(H50), C47(H47), C22(H22), C48(H48), C63(H63)
;
_olex2_submission_special_instructions 'No special instructions were received'

loop_
_space_group_symop_operation_xyz
'x, y, z'
'-x, -y, -z'

loop_
_atom_site_label
_atom_site_type_symbol
_atom_site_fract_x
_atom_site_fract_y
_atom_site_fract_z
_atom_site_U_iso_or_equiv
_atom_site_adp_type
_atom_site_occupancy
_atom_site_site_symmetry_order
_atom_site_calc_flag
_atom_site_refinement_flags_posn
_atom_site_refinement_flags_adp
_atom_site_refinement_flags_occupancy
_atom_site_disorder_assembly
_atom_site_disorder_group
Co1 Co 0.49708(3) 0.48786(3) 0.75388(3) 0.02869(14) Uani 1 1 d . . . . .
F4 F 1.02893(17) 0.86918(17) 0.85362(18) 0.0545(7) Uani 1 1 d . . . . .
F1 F -0.02209(17) 0.09771(16) 0.65407(18) 0.0541(7) Uani 1 1 d . . . . .
F5 F 0.88689(17) 0.31439(17) 0.18335(17) 0.0530(7) Uani 1 1 d . . . . .
F6 F 0.1489(2) -0.01599(15) 0.54628(18) 0.0583(7) Uani 1 1 d . . . . .
F3 F 0.87221(19) 0.99818(16) 0.9718(2) 0.0607(7) Uani 1 1 d . . . . .
N14 N 0.2283(2) 0.40561(19) 0.5581(2) 0.0313(7) Uani 1 1 d . . . . .
N11 N 0.3987(2) 0.57284(19) 0.8047(2) 0.0281(7) Uani 1 1 d . . . . .
N12 N 0.3580(2) 0.46050(19) 0.6571(2) 0.0295(7) Uani 1 1 d . . . . .
F14 F -0.0700(2) 0.5512(2) 1.2307(2) 0.0770(9) Uani 1 1 d . . . A 1
N15 N 0.5185(2) 0.6068(2) 0.6949(2) 0.0336(7) Uani 1 1 d . . . . .
N7 N 0.4138(2) 0.2477(2) 0.8535(2) 0.0333(7) Uani 1 1 d . . . . .
N13 N 0.3252(2) 0.4179(2) 0.5762(2) 0.0315(7) Uani 1 1 d . . . . .
N4 N 0.7658(2) 0.5750(2) 0.9396(2) 0.0383(8) Uani 1 1 d . . . . .
N5 N 0.4703(2) 0.3650(2) 0.8078(2) 0.0326(7) Uani 1 1 d . . . . .
N3 N 0.6685(2) 0.5741(2) 0.9179(2) 0.0359(7) Uani 1 1 d . . . . .
N6 N 0.4169(2) 0.3362(2) 0.8582(2) 0.0362(7) Uani 1 1 d . . . . .
F8 F 0.4814(2) 0.1182(2) 0.1182(3) 0.0872(10) Uani 1 1 d . . . B 1
N17 N 0.5846(2) 0.7264(2) 0.6629(2) 0.0366(8) Uani 1 1 d . . . . .
N16 N 0.5868(2) 0.6372(2) 0.6597(2) 0.0374(8) Uani 1 1 d . . . . .
F2 F 0.2625(3) 0.9027(2) 1.3652(2) 0.0864(10) Uani 1 1 d . . . . .
N1 N 0.5889(2) 0.3978(2) 0.7002(2) 0.0347(7) Uani 1 1 d . . . . .
N2 N 0.6345(2) 0.5166(2) 0.8478(2) 0.0379(8) Uani 1 1 d . . . . .
N20 N 0.2915(3) 0.7425(2) 0.9874(2) 0.0454(9) Uani 1 1 d . . . . .
N10 N 0.7283(3) 0.2654(3) 0.5214(2) 0.0473(9) Uani 1 1 d . . . . .
N19 N 0.2500(3) 0.6616(3) 0.9967(2) 0.0506(9) Uani 1 1 d . . . . .
F12 F 0.0685(2) 0.6372(2) 1.2505(3) 0.1126(15) Uani 1 1 d . . . C 1
N18 N 0.2998(2) 0.6009(2) 0.9699(2) 0.0433(8) Uani 1 1 d . . . . .
C38 C 0.0849(3) 0.1980(2) 0.4521(3) 0.0354(9) Uani 1 1 d . . . . .
H38 H 0.031871 0.223473 0.408852 0.042 Uiso 1 1 calc R U . . .
C31 C 0.3030(2) 0.5194(2) 0.7824(3) 0.0295(8) Uani 1 1 d . . . . .
H31A H 0.250327 0.558993 0.783017 0.035 Uiso 1 1 calc R U . . .
H31B H 0.306049 0.473560 0.828460 0.035 Uiso 1 1 calc R U . . .
F13 F 0.0327(2) 0.5717(3) 1.3683(3) 0.1156(15) Uani 1 1 d . . . D 1
C4 C 0.7884(3) 0.8898(3) 0.6951(3) 0.0380(9) Uani 1 1 d . . . . .
H4 H 0.749715 0.934515 0.661765 0.046 Uiso 1 1 calc R U . . .
C60 C 0.8069(3) 0.7370(3) 0.7363(3) 0.0361(9) Uani 1 1 d . . . . .
H60 H 0.780656 0.676841 0.731338 0.043 Uiso 1 1 calc R U . . .
C32 C 0.4385(3) 0.5932(2) 0.9055(3) 0.0334(8) Uani 1 1 d . . . . .
H32A H 0.451120 0.536129 0.937066 0.040 Uiso 1 1 calc R U . . .
H32B H 0.502014 0.628208 0.918489 0.040 Uiso 1 1 calc R U . . .
C5 C 0.2816(2) 0.4751(2) 0.6893(3) 0.0288(8) Uani 1 1 d . . . . .
F11 F 0.0777(3) 0.4912(2) 1.2691(3) 0.1166(15) Uani 1 1 d . . . E 1
C10 C 0.8688(3) 0.2921(3) 0.2620(3) 0.0373(9) Uani 1 1 d . . . . .
C34 C 0.1980(3) 0.4392(2) 0.6263(3) 0.0326(8) Uani 1 1 d . . . . .
H34 H 0.133060 0.438180 0.629645 0.039 Uiso 1 1 calc R U . . .
C37 C 0.1668(3) 0.2517(2) 0.4986(3) 0.0325(8) Uani 1 1 d . . . . .
C18 C 0.4741(3) 0.6765(2) 0.7198(3) 0.0326(8) Uani 1 1 d . . . . .
F10 F 0.5245(3) -0.0244(2) 0.1207(4) 0.1175(16) Uani 1 1 d . . . F 1
C40 C 0.1552(3) 0.0729(3) 0.5299(3) 0.0408(10) Uani 1 1 d . . . . .
C58 C 0.9362(3) 0.8463(3) 0.7986(3) 0.0402(10) Uani 1 1 d . . . . .
C61 C 0.7502(3) 0.8020(3) 0.6872(3) 0.0369(9) Uani 1 1 d . . . . .
C30 C 0.9220(3) 0.7759(3) 1.0494(3) 0.0403(10) Uani 1 1 d . . . . .
C28 C 0.8597(3) 0.9086(3) 0.9810(3) 0.0417(10) Uani 1 1 d . . . . .
C59 C 0.9012(3) 0.7586(3) 0.7925(3) 0.0385(9) Uani 1 1 d . . . . .
H59 H 0.940531 0.714207 0.825662 0.046 Uiso 1 1 calc R U . . .
C36 C 0.1719(3) 0.3500(2) 0.4778(3) 0.0378(9) Uani 1 1 d . . . . .
H36A H 0.202518 0.357676 0.428650 0.045 Uiso 1 1 calc R U . . .
H36B H 0.104710 0.370315 0.455215 0.045 Uiso 1 1 calc R U . . .
C16 C 0.2523(3) 0.1691(3) 0.8301(3) 0.0380(9) Uani 1 1 d . . . . .
C29 C 0.9351(3) 0.8668(3) 1.0397(3) 0.0426(10) Uani 1 1 d . . . . .
H29 H 0.994495 0.899324 1.072679 0.051 Uiso 1 1 calc R U . . .
C39 C 0.0788(3) 0.1072(3) 0.4674(3) 0.0414(10) Uani 1 1 d . . . . .
H39 H 0.022612 0.070173 0.434862 0.050 Uiso 1 1 calc R U . . .
C12 C 0.8009(3) 0.1911(3) 0.3449(3) 0.0370(9) Uani 1 1 d . . . . .
H12 H 0.766308 0.135979 0.348193 0.044 Uiso 1 1 calc R U . . .
F9 F 0.6366(2) 0.0860(2) 0.1441(4) 0.139(2) Uani 1 1 d . . . G 1
C33 C 0.3870(3) 0.6567(2) 0.7523(3) 0.0303(8) Uani 1 1 d . . . . .
H33A H 0.380227 0.707258 0.791899 0.036 Uiso 1 1 calc R U . . .
H33B H 0.326910 0.649733 0.699204 0.036 Uiso 1 1 calc R U . . .
C46 C 0.2539(3) 0.8417(3) 1.1024(3) 0.0395(9) Uani 1 1 d . . . . .
C3 C 0.6483(3) 0.7794(3) 0.6220(3) 0.0418(10) Uani 1 1 d . . . . .
H3A H 0.617542 0.835697 0.600549 0.050 Uiso 1 1 calc R U . . .
H3B H 0.653721 0.745587 0.567950 0.050 Uiso 1 1 calc R U . . .
C7 C 0.8314(3) 0.2491(3) 0.4209(3) 0.0385(9) Uani 1 1 d . . . . .
C9 C 0.8996(3) 0.3528(3) 0.3352(3) 0.0413(10) Uani 1 1 d . . . . .
H9 H 0.932971 0.408225 0.330857 0.050 Uiso 1 1 calc R U . . .
C35 C 0.3732(3) 0.6438(3) 0.9443(3) 0.0350(9) Uani 1 1 d . . . . .
C27 C 0.7731(3) 0.8640(3) 0.9320(3) 0.0412(10) Uani 1 1 d . . . . .
H27 H 0.721913 0.895226 0.892643 0.049 Uiso 1 1 calc R U . . .
C8 C 0.8806(3) 0.3307(3) 0.4150(3) 0.0413(10) Uani 1 1 d . . . . .
H8 H 0.901266 0.371369 0.466482 0.050 Uiso 1 1 calc R U . . .
C52 C 0.5170(3) 0.7538(3) 0.6994(3) 0.0375(9) Uani 1 1 d . . . . .
H52 H 0.502260 0.813492 0.709050 0.045 Uiso 1 1 calc R U . . .
C1 C 0.1250(3) 0.0556(3) 0.7571(3) 0.0466(11) Uani 1 1 d . . . . .
H1 H 0.101150 -0.005350 0.747833 0.056 Uiso 1 1 calc R U . . .
C51 C 0.1874(3) 0.7993(3) 1.1398(3) 0.0467(11) Uani 1 1 d . . . . .
H51 H 0.139463 0.756095 1.103705 0.056 Uiso 1 1 calc R U . . .
C11 C 0.8194(3) 0.2114(3) 0.2644(3) 0.0374(9) Uani 1 1 d . . . . .
H11 H 0.798792 0.171094 0.212610 0.045 Uiso 1 1 calc R U . . .
C15 C 0.3521(3) 0.1950(3) 0.8976(3) 0.0429(10) Uani 1 1 d . . . . .
H15A H 0.344274 0.230670 0.949426 0.051 Uiso 1 1 calc R U . . .
H15B H 0.384730 0.140292 0.921935 0.051 Uiso 1 1 calc R U . . .
C17 C 0.2178(3) 0.0799(3) 0.8167(3) 0.0436(10) Uani 1 1 d . . . . .
H17 H 0.257757 0.035210 0.848497 0.052 Uiso 1 1 calc R U . . .
C21 C 0.1926(3) 0.2335(3) 0.7829(3) 0.0396(9) Uani 1 1 d . . . . .
H21 H 0.215855 0.294629 0.791724 0.048 Uiso 1 1 calc R U . . .
C19 C 0.0687(3) 0.1214(3) 0.7121(3) 0.0421(10) Uani 1 1 d . . . . .
C41 C 0.2385(3) 0.1225(3) 0.5782(3) 0.0455(10) Uani 1 1 d . . . . .
H41 H 0.291001 0.095720 0.620799 0.055 Uiso 1 1 calc R U . . .
C25 C 0.8360(3) 0.7283(3) 1.0003(3) 0.0400(9) Uani 1 1 d . . . . .
C20 C 0.1005(3) 0.2105(3) 0.7234(3) 0.0404(10) Uani 1 1 d . . . . .
H20 H 0.060141 0.254824 0.691330 0.048 Uiso 1 1 calc R U . . .
C57 C 0.8829(3) 0.9128(3) 0.7516(3) 0.0431(10) Uani 1 1 d . . . . .
H57 H 0.909677 0.972856 0.757381 0.052 Uiso 1 1 calc R U . . .
C13 C 0.4636(3) 0.2176(3) 0.7999(3) 0.0495(12) Uani 1 1 d . . . . .
H13 H 0.472372 0.157303 0.785557 0.059 Uiso 1 1 calc R U . . .
C43 C 0.3682(3) 0.7342(3) 0.9558(3) 0.0432(10) Uani 1 1 d . . . . .
H43 H 0.409830 0.780785 0.944031 0.052 Uiso 1 1 calc R U . . .
C42 C 0.2437(3) 0.2135(3) 0.5627(3) 0.0409(10) Uani 1 1 d . . . . .
H42 H 0.300029 0.249957 0.596088 0.049 Uiso 1 1 calc R U . . .
C24 C 0.8263(3) 0.6297(3) 1.0187(3) 0.0506(12) Uani 1 1 d . . . . .
H24A H 0.892415 0.606764 1.039204 0.061 Uiso 1 1 calc R U . . .
H24B H 0.797573 0.623092 1.069259 0.061 Uiso 1 1 calc R U . . .
C6 C 0.8132(3) 0.2248(3) 0.5087(3) 0.0496(11) Uani 1 1 d . . . . .
H6A H 0.803300 0.158975 0.509478 0.060 Uiso 1 1 calc R U . . .
H6B H 0.871759 0.244166 0.560420 0.060 Uiso 1 1 calc R U . . .
C26 C 0.7616(3) 0.7725(3) 0.9409(3) 0.0396(10) Uani 1 1 d . . . . .
H26 H 0.702746 0.740130 0.906242 0.048 Uiso 1 1 calc R U . . .
C50 C 0.1899(3) 0.8190(3) 1.2285(3) 0.0497(12) Uani 1 1 d . . . . .
H50 H 0.144044 0.790807 1.254027 0.060 Uiso 1 1 calc R U . . .
C47 C 0.3246(3) 0.9026(3) 1.1559(3) 0.0454(10) Uani 1 1 d . . . . .
H47 H 0.370732 0.931427 1.131090 0.055 Uiso 1 1 calc R U . . .
N9 N 0.6408(3) 0.2244(4) 0.4915(3) 0.0818(15) Uani 1 1 d . . . . .
C49 C 0.2605(4) 0.8803(3) 1.2781(3) 0.0495(11) Uani 1 1 d . . . . .
C22 C 0.7940(3) 0.5190(4) 0.8850(3) 0.0571(13) Uani 1 1 d . . . . .
H22 H 0.858912 0.508169 0.886641 0.068 Uiso 1 1 calc R U . . .
N8 N 0.5807(3) 0.2757(4) 0.5163(3) 0.099(2) Uani 1 1 d . . . . .
C48 C 0.3293(3) 0.9223(3) 1.2456(3) 0.0518(11) Uani 1 1 d . . . . .
H48 H 0.378472 0.963543 1.283205 0.062 Uiso 1 1 calc R U . . .
C45 C 0.2461(4) 0.8243(3) 1.0037(3) 0.0650(15) Uani 1 1 d . . . . .
H45A H 0.176125 0.819407 0.966920 0.078 Uiso 1 1 calc R U . . .
H45B H 0.277833 0.876016 0.982286 0.078 Uiso 1 1 calc R U . . .
C14 C 0.4989(4) 0.2933(3) 0.7705(4) 0.0589(14) Uani 1 1 d . . . . .
C63 C 0.7251(4) 0.3433(3) 0.5658(3) 0.0581(13) Uani 1 1 d . . . . .
H63 H 0.778091 0.385825 0.593174 0.070 Uiso 1 1 calc R U . . .
C23 C 0.6303(4) 0.3482(4) 0.5631(3) 0.0617(15) Uani 1 1 d . . . . .
C54 C 0.7089(3) 0.4812(4) 0.8267(3) 0.0674(16) Uani 1 1 d . . . . .
B1 B 0.0280(4) 0.5626(3) 1.2780(4) 0.0539(14) Uani 1 1 d . . . . .
C44 C 0.5819(5) 0.4132(4) 0.6069(3) 0.083(2) Uani 1 1 d . . . . .
H44A H 0.611118 0.474032 0.603755 0.100 Uiso 1 1 calc R U . . .
H44B H 0.511785 0.412060 0.570842 0.100 Uiso 1 1 calc R U . . .
F7 F 0.5632(5) 0.0539(5) 0.2487(4) 0.195(3) Uani 1 1 d . . . H 1
C2B C 0.5301(4) 0.3033(4) 0.6850(4) 0.0171(13) Uani 0.5 1 d . . P I 1
H2BB H 0.472318 0.301906 0.629577 0.021 Uiso 0.5 1 calc R U P I 1
H2BA H 0.572139 0.255018 0.678875 0.021 Uiso 0.5 1 calc R U P I 1
C3A C 0.6826(4) 0.3869(4) 0.7702(4) 0.0206(14) Uani 0.5 1 d . . P I 1
H3AA H 0.733667 0.373582 0.741863 0.025 Uiso 0.5 1 calc R U P I 1
H3AB H 0.676368 0.337764 0.810608 0.025 Uiso 0.5 1 calc R U P I 1
B2 B 0.5512(5) 0.0593(4) 0.1541(6) 0.076(2) Uani 1 1 d . . . . .
C3B C 0.6941(6) 0.4542(8) 0.7276(7) 0.063(3) Uani 0.5 1 d . . P I 2
H3BB H 0.746389 0.416565 0.721544 0.075 Uiso 0.5 1 calc R U P I 2
H3BA H 0.691815 0.507132 0.689763 0.075 Uiso 0.5 1 calc R U P I 2
C2A C 0.6041(8) 0.3196(7) 0.7486(8) 0.068(3) Uani 0.5 1 d . . P I 2
H2AB H 0.658778 0.329623 0.806199 0.082 Uiso 0.5 1 calc R U P I 2
H2AA H 0.619565 0.271119 0.711686 0.082 Uiso 0.5 1 calc R U P I 2
H30 H 0.977(3) 0.745(2) 1.093(3) 0.036(10) Uiso 1 1 d . . . . .

loop_
_atom_site_aniso_label
_atom_site_aniso_U_11
_atom_site_aniso_U_22
_atom_site_aniso_U_33
_atom_site_aniso_U_23
_atom_site_aniso_U_13
_atom_site_aniso_U_12
Co1 0.0256(3) 0.0288(3) 0.0319(3) -0.0002(2) 0.0094(2) 0.00147(19)
F4 0.0400(13) 0.0617(16) 0.0545(17) -0.0036(13) 0.0066(12) -0.0106(11)
F1 0.0442(14) 0.0479(14) 0.0637(18) -0.0050(13) 0.0097(13) -0.0087(11)
F5 0.0533(15) 0.0685(17) 0.0433(15) 0.0190(13) 0.0215(12) 0.0128(12)
F6 0.0811(18) 0.0299(13) 0.0595(17) 0.0056(12) 0.0155(14) 0.0000(12)
F3 0.0630(17) 0.0356(14) 0.076(2) 0.0015(13) 0.0117(14) -0.0004(12)
N14 0.0290(16) 0.0299(16) 0.0308(18) -0.0027(13) 0.0034(14) 0.0012(12)
N11 0.0262(15) 0.0281(15) 0.0281(17) -0.0001(13) 0.0059(13) 0.0015(12)
N12 0.0294(16) 0.0283(16) 0.0314(18) -0.0003(13) 0.0102(14) 0.0030(12)
F14 0.080(2) 0.084(2) 0.066(2) 0.0091(16) 0.0258(17) -0.0241(16)
N15 0.0299(16) 0.0333(17) 0.039(2) 0.0001(14) 0.0136(14) 0.0002(13)
N7 0.0309(16) 0.0352(18) 0.0336(19) 0.0053(14) 0.0097(14) 0.0005(13)
N13 0.0302(16) 0.0335(17) 0.0297(18) -0.0025(14) 0.0082(14) 0.0012(13)
N4 0.0278(16) 0.0422(19) 0.037(2) 0.0072(16) 0.0006(15) -0.0093(14)
N5 0.0330(16) 0.0388(18) 0.0281(17) 0.0031(14) 0.0118(14) 0.0070(13)
N3 0.0304(17) 0.0366(18) 0.037(2) -0.0038(15) 0.0063(14) -0.0013(13)
N6 0.0353(17) 0.0378(19) 0.039(2) -0.0001(15) 0.0168(15) -0.0001(14)
F8 0.0672(19) 0.068(2) 0.118(3) -0.0079(19) 0.0137(19) 0.0243(16)
N17 0.0346(17) 0.0352(18) 0.041(2) 0.0073(15) 0.0131(15) -0.0042(14)
N16 0.0326(17) 0.0382(19) 0.044(2) 0.0025(15) 0.0167(15) -0.0014(14)
F2 0.165(3) 0.0643(19) 0.0479(18) 0.0056(15) 0.057(2) 0.021(2)
N1 0.0347(17) 0.0422(19) 0.0296(18) 0.0040(14) 0.0120(14) 0.0113(14)
N2 0.0326(17) 0.047(2) 0.036(2) -0.0002(16) 0.0136(15) 0.0045(14)
N20 0.062(2) 0.045(2) 0.0283(19) -0.0019(16) 0.0090(17) 0.0233(18)
N10 0.052(2) 0.066(2) 0.030(2) 0.0076(18) 0.0169(17) 0.0280(19)
N19 0.064(2) 0.058(2) 0.033(2) 0.0035(18) 0.0168(18) 0.023(2)
F12 0.081(2) 0.0540(19) 0.222(5) 0.035(2) 0.074(3) -0.0064(16)
N18 0.050(2) 0.046(2) 0.038(2) 0.0023(16) 0.0178(17) 0.0124(16)
C38 0.034(2) 0.038(2) 0.034(2) -0.0030(17) 0.0085(17) 0.0050(16)
C31 0.0267(18) 0.0273(19) 0.035(2) 0.0021(16) 0.0108(16) 0.0013(14)
F13 0.062(2) 0.205(4) 0.074(3) -0.055(3) 0.0238(18) -0.032(2)
C4 0.041(2) 0.034(2) 0.043(2) 0.0059(18) 0.0180(19) 0.0020(17)
C60 0.039(2) 0.036(2) 0.036(2) 0.0061(17) 0.0149(18) -0.0042(17)
C32 0.036(2) 0.0293(19) 0.033(2) 0.0017(16) 0.0069(17) 0.0071(15)
C5 0.0290(18) 0.0275(18) 0.032(2) -0.0003(15) 0.0118(16) 0.0047(14)
F11 0.146(3) 0.0531(19) 0.205(5) 0.019(2) 0.130(3) 0.023(2)
C10 0.034(2) 0.048(2) 0.033(2) 0.0121(19) 0.0111(17) 0.0118(18)
C34 0.0267(18) 0.032(2) 0.038(2) -0.0013(17) 0.0088(17) 0.0046(15)
C37 0.036(2) 0.033(2) 0.029(2) -0.0017(16) 0.0101(17) 0.0000(16)
C18 0.0319(19) 0.032(2) 0.034(2) -0.0016(16) 0.0110(17) 0.0017(15)
F10 0.095(3) 0.0401(17) 0.239(5) -0.007(2) 0.086(3) -0.0078(16)
C40 0.053(3) 0.030(2) 0.041(3) -0.0004(18) 0.018(2) 0.0001(18)
C58 0.032(2) 0.048(2) 0.039(2) -0.0021(19) 0.0104(18) -0.0057(18)
C61 0.036(2) 0.043(2) 0.033(2) 0.0055(18) 0.0146(18) -0.0031(17)
C30 0.031(2) 0.048(2) 0.040(2) 0.0028(19) 0.0086(18) -0.0020(18)
C28 0.048(2) 0.032(2) 0.047(3) -0.0005(18) 0.018(2) -0.0014(18)
C59 0.040(2) 0.042(2) 0.037(2) 0.0078(18) 0.0169(18) 0.0023(18)
C36 0.039(2) 0.033(2) 0.034(2) -0.0052(17) 0.0010(18) 0.0003(16)
C16 0.036(2) 0.035(2) 0.046(3) 0.0066(18) 0.0157(19) 0.0026(17)
C29 0.034(2) 0.042(2) 0.049(3) -0.006(2) 0.0099(19) -0.0059(17)
C39 0.043(2) 0.032(2) 0.046(3) -0.0056(19) 0.011(2) -0.0045(17)
C12 0.037(2) 0.034(2) 0.041(2) 0.0063(18) 0.0115(18) 0.0099(16)
F9 0.0528(19) 0.063(2) 0.280(6) 0.077(3) 0.016(3) -0.0006(16)
C33 0.0304(19) 0.0275(19) 0.031(2) 0.0022(16) 0.0071(16) 0.0020(15)
C46 0.050(2) 0.040(2) 0.031(2) 0.0003(18) 0.0126(19) 0.0181(19)
C3 0.035(2) 0.044(2) 0.048(3) 0.013(2) 0.0166(19) -0.0051(17)
C7 0.040(2) 0.045(2) 0.033(2) 0.0046(19) 0.0119(18) 0.0200(18)
C9 0.036(2) 0.035(2) 0.050(3) 0.007(2) 0.0083(19) 0.0067(17)
C35 0.036(2) 0.038(2) 0.028(2) -0.0026(17) 0.0034(17) 0.0095(16)
C27 0.037(2) 0.047(2) 0.040(2) 0.0036(19) 0.0125(19) 0.0048(18)
C8 0.039(2) 0.041(2) 0.039(2) -0.0014(19) 0.0030(19) 0.0118(18)
C52 0.036(2) 0.031(2) 0.045(3) 0.0019(18) 0.0118(19) 0.0018(16)
C1 0.051(3) 0.028(2) 0.065(3) 0.000(2) 0.025(2) -0.0032(18)
C51 0.034(2) 0.038(2) 0.065(3) -0.013(2) 0.010(2) 0.0073(17)
C11 0.036(2) 0.042(2) 0.033(2) 0.0025(18) 0.0078(17) 0.0118(17)
C15 0.040(2) 0.044(2) 0.047(3) 0.013(2) 0.016(2) 0.0003(18)
C17 0.045(2) 0.038(2) 0.054(3) 0.007(2) 0.023(2) 0.0068(18)
C21 0.043(2) 0.030(2) 0.046(3) 0.0017(18) 0.015(2) -0.0032(17)
C19 0.037(2) 0.044(2) 0.046(3) -0.002(2) 0.0148(19) -0.0033(18)
C41 0.049(2) 0.041(2) 0.042(3) 0.007(2) 0.008(2) 0.0050(19)
C25 0.034(2) 0.045(2) 0.039(2) 0.0039(19) 0.0103(18) -0.0023(17)
C20 0.039(2) 0.036(2) 0.046(3) 0.0011(19) 0.0131(19) 0.0035(17)
C57 0.046(2) 0.036(2) 0.048(3) -0.0027(19) 0.017(2) -0.0058(18)
C13 0.083(3) 0.036(2) 0.047(3) 0.015(2) 0.042(3) 0.023(2)
C43 0.057(3) 0.038(2) 0.030(2) -0.0020(18) 0.004(2) 0.0132(19)
C42 0.041(2) 0.041(2) 0.036(2) -0.0028(18) 0.0070(19) -0.0040(18)
C24 0.042(2) 0.048(3) 0.047(3) 0.006(2) -0.008(2) -0.0119(19)
C6 0.055(3) 0.062(3) 0.039(3) 0.015(2) 0.020(2) 0.029(2)
C26 0.033(2) 0.050(2) 0.033(2) 0.0011(19) 0.0068(17) -0.0069(17)
C50 0.057(3) 0.034(2) 0.072(3) 0.007(2) 0.039(3) 0.009(2)
C47 0.059(3) 0.033(2) 0.053(3) 0.006(2) 0.029(2) 0.0058(19)
N9 0.050(3) 0.133(4) 0.058(3) -0.050(3) 0.009(2) 0.022(3)
C49 0.087(3) 0.036(2) 0.034(2) 0.0027(19) 0.030(2) 0.015(2)
C22 0.026(2) 0.101(4) 0.043(3) -0.009(3) 0.009(2) 0.006(2)
N8 0.050(3) 0.178(6) 0.058(3) -0.056(4) -0.001(2) 0.038(3)
C48 0.064(3) 0.039(2) 0.049(3) -0.007(2) 0.014(2) -0.005(2)
C45 0.096(4) 0.065(3) 0.036(3) 0.003(2) 0.016(3) 0.052(3)
C14 0.092(4) 0.042(3) 0.072(3) 0.024(2) 0.063(3) 0.032(2)
C63 0.085(4) 0.053(3) 0.054(3) 0.015(2) 0.044(3) 0.025(3)
C23 0.070(3) 0.092(4) 0.029(3) 0.010(3) 0.015(2) 0.051(3)
C54 0.026(2) 0.122(5) 0.046(3) -0.032(3) -0.001(2) 0.022(2)
B1 0.057(3) 0.041(3) 0.076(4) -0.008(3) 0.040(3) -0.010(2)
C44 0.119(5) 0.107(5) 0.043(3) 0.022(3) 0.038(3) 0.081(4)
F7 0.228(7) 0.228(7) 0.129(5) 0.040(5) 0.044(5) 0.067(5)
C2B 0.007(3) 0.022(3) 0.021(3) 0.000(3) 0.001(3) 0.004(2)
C3A 0.017(3) 0.022(3) 0.023(4) 0.004(3) 0.005(3) 0.003(3)
B2 0.056(4) 0.041(3) 0.126(7) -0.001(4) 0.019(4) -0.001(3)
C3B 0.031(5) 0.090(8) 0.068(7) -0.017(6) 0.017(5) 0.006(5)
C2A 0.077(7) 0.061(6) 0.092(9) 0.029(6) 0.054(7) 0.034(6)

loop_
_atom_type_symbol
_atom_type_description
_atom_type_scat_dispersion_real
_atom_type_scat_dispersion_imag
_atom_type_scat_source
C C 0.0033 0.0016 'International Tables Vol C Tables 4.2.6.8 and 6.1.1.4'
H H 0.0000 0.0000 'International Tables Vol C Tables 4.2.6.8 and 6.1.1.4'
B B 0.0013 0.0007 'International Tables Vol C Tables 4.2.6.8 and 6.1.1.4'
Co Co 0.3494 0.9721 'International Tables Vol C Tables 4.2.6.8 and 6.1.1.4'
F F 0.0171 0.0103 'International Tables Vol C Tables 4.2.6.8 and 6.1.1.4'
N N 0.0061 0.0033 'International Tables Vol C Tables 4.2.6.8 and 6.1.1.4'

loop_
_geom_angle_atom_site_label_1
_geom_angle_atom_site_label_2
_geom_angle_atom_site_label_3
_geom_angle
_geom_angle_site_symmetry_1
_geom_angle_site_symmetry_3
_geom_angle_publ_flag
N12 Co1 N11 76.19(11) . . ?
N12 Co1 N1 101.34(12) . . ?
N15 Co1 N11 80.47(11) . . ?
N15 Co1 N12 92.11(12) . . ?
N15 Co1 N5 177.25(12) . . ?
N15 Co1 N1 101.24(12) . . ?
N15 Co1 N2 86.90(13) . . ?
N5 Co1 N11 99.86(11) . . ?
N5 Co1 N12 85.34(12) . . ?
N5 Co1 N1 78.31(12) . . ?
N1 Co1 N11 177.10(11) . . ?
N2 Co1 N11 103.82(12) . . ?
N2 Co1 N12 178.99(12) . . ?
N2 Co1 N5 95.66(12) . . ?
N2 Co1 N1 78.67(13) . . ?
N13 N14 C34 111.9(3) . . ?
N13 N14 C36 119.0(3) . . ?
C34 N14 C36 128.6(3) . . ?
C31 N11 Co1 105.5(2) . . ?
C31 N11 C32 110.2(3) . . ?
C31 N11 C33 110.2(3) . . ?
C32 N11 Co1 112.0(2) . . ?
C33 N11 Co1 107.5(2) . . ?
C33 N11 C32 111.3(3) . . ?
N13 N12 Co1 134.8(2) . . ?
N13 N12 C5 109.6(3) . . ?
C5 N12 Co1 114.4(2) . . ?
N16 N15 Co1 132.6(2) . . ?
N16 N15 C18 109.9(3) . . ?
C18 N15 Co1 114.2(2) . . ?
N6 N7 C15 119.9(3) . . ?
N6 N7 C13 111.9(3) . . ?
C13 N7 C15 127.9(3) . . ?
N12 N13 N14 106.0(3) . . ?
N3 N4 C24 119.2(4) . . ?
N3 N4 C22 111.9(3) . . ?
C22 N4 C24 128.8(4) . . ?
N6 N5 Co1 135.7(2) . . ?
N6 N5 C14 108.2(3) . . ?
C14 N5 Co1 114.8(3) . . ?
N2 N3 N4 105.5(3) . . ?
N5 N6 N7 107.0(3) . . ?
N16 N17 C3 118.2(3) . . ?
N16 N17 C52 112.4(3) . . ?
C52 N17 C3 129.3(3) . . ?
N15 N16 N17 105.5(3) . . ?
C44 N1 Co1 112.5(2) . . ?
C44 N1 C2B 98.2(4) . . ?
C44 N1 C3A 122.3(4) . . ?
C44 N1 C3B 86.9(5) . . ?
C2B N1 Co1 104.2(3) . . ?
C3A N1 Co1 110.5(3) . . ?
C3A N1 C2B 106.4(4) . . ?
C3B N1 Co1 102.7(4) . . ?
C2A N1 Co1 110.8(4) . . ?
C2A N1 C44 130.3(6) . . ?
C2A N1 C3B 106.3(7) . . ?
N3 N2 Co1 133.5(2) . . ?
N3 N2 C54 110.2(3) . . ?
C54 N2 Co1 115.3(3) . . ?
N19 N20 C45 119.8(4) . . ?
C43 N20 N19 111.1(3) . . ?
C43 N20 C45 128.8(4) . . ?
N9 N10 C6 121.0(4) . . ?
N9 N10 C63 110.4(4) . . ?
C63 N10 C6 128.5(4) . . ?
N18 N19 N20 107.0(3) . . ?
N19 N18 C35 108.7(3) . . ?
C37 C38 H38 119.5 . . ?
C37 C38 C39 121.0(4) . . ?
C39 C38 H38 119.5 . . ?
N11 C31 H31A 110.0 . . ?
N11 C31 H31B 110.0 . . ?
N11 C31 C5 108.6(3) . . ?
H31A C31 H31B 108.3 . . ?
C5 C31 H31A 110.0 . . ?
C5 C31 H31B 110.0 . . ?
C61 C4 H4 119.8 . . ?
C61 C4 C57 120.4(4) . . ?
C57 C4 H4 119.8 . . ?
C61 C60 H60 119.6 . . ?
C59 C60 H60 119.6 . . ?
C59 C60 C61 120.9(4) . . ?
N11 C32 H32A 108.6 . . ?
N11 C32 H32B 108.6 . . ?
H32A C32 H32B 107.6 . . ?
C35 C32 N11 114.5(3) . . ?
C35 C32 H32A 108.6 . . ?
C35 C32 H32B 108.6 . . ?
N12 C5 C31 118.5(3) . . ?
N12 C5 C34 107.9(3) . . ?
C34 C5 C31 133.5(3) . . ?
F5 C10 C9 117.9(4) . . ?
F5 C10 C11 118.8(4) . . ?
C11 C10 C9 123.3(4) . . ?
N14 C34 C5 104.5(3) . . ?
N14 C34 H34 127.7 . . ?
C5 C34 H34 127.7 . . ?
C38 C37 C36 119.4(3) . . ?
C38 C37 C42 118.9(3) . . ?
C42 C37 C36 121.7(3) . . ?
N15 C18 C33 118.7(3) . . ?
N15 C18 C52 107.6(3) . . ?
C52 C18 C33 133.4(3) . . ?
F6 C40 C41 117.9(4) . . ?
C39 C40 F6 118.4(4) . . ?
C39 C40 C41 123.7(4) . . ?
F4 C58 C59 118.8(4) . . ?
F4 C58 C57 117.8(4) . . ?
C59 C58 C57 123.4(4) . . ?
C4 C61 C60 119.5(4) . . ?
C4 C61 C3 118.5(3) . . ?
C60 C61 C3 122.0(3) . . ?
C29 C30 C25 121.0(4) . . ?
C29 C30 H30 118(2) . . ?
C25 C30 H30 121(2) . . ?
F3 C28 C29 118.0(4) . . ?
F3 C28 C27 119.1(4) . . ?
C27 C28 C29 122.9(4) . . ?
C60 C59 H59 121.1 . . ?
C58 C59 C60 117.8(4) . . ?
C58 C59 H59 121.1 . . ?
N14 C36 C37 112.3(3) . . ?
N14 C36 H36A 109.1 . . ?
N14 C36 H36B 109.1 . . ?
C37 C36 H36A 109.1 . . ?
C37 C36 H36B 109.1 . . ?
H36A C36 H36B 107.9 . . ?
C17 C16 C15 119.9(4) . . ?
C17 C16 C21 118.9(4) . . ?
C21 C16 C15 121.2(3) . . ?
C30 C29 H29 121.0 . . ?
C28 C29 C30 117.9(4) . . ?
C28 C29 H29 121.0 . . ?
C38 C39 H39 120.9 . . ?
C40 C39 C38 118.2(4) . . ?
C40 C39 H39 120.9 . . ?
C7 C12 H12 119.2 . . ?
C11 C12 H12 119.2 . . ?
C11 C12 C7 121.6(4) . . ?
N11 C33 C18 110.4(3) . . ?
N11 C33 H33A 109.6 . . ?
N11 C33 H33B 109.6 . . ?
C18 C33 H33A 109.6 . . ?
C18 C33 H33B 109.6 . . ?
H33A C33 H33B 108.1 . . ?
C51 C46 C45 120.5(4) . . ?
C47 C46 C51 119.1(4) . . ?
C47 C46 C45 120.3(4) . . ?
N17 C3 C61 113.5(3) . . ?
N17 C3 H3A 108.9 . . ?
N17 C3 H3B 108.9 . . ?
C61 C3 H3A 108.9 . . ?
C61 C3 H3B 108.9 . . ?
H3A C3 H3B 107.7 . . ?
C12 C7 C8 118.9(4) . . ?
C12 C7 C6 120.9(4) . . ?
C8 C7 C6 120.2(4) . . ?
C10 C9 H9 121.0 . . ?
C10 C9 C8 118.1(4) . . ?
C8 C9 H9 121.0 . . ?
N18 C35 C32 121.4(3) . . ?
N18 C35 C43 108.3(4) . . ?
C43 C35 C32 130.2(4) . . ?
C28 C27 H27 120.7 . . ?
C28 C27 C26 118.6(4) . . ?
C26 C27 H27 120.7 . . ?
C7 C8 H8 119.7 . . ?
C9 C8 C7 120.7(4) . . ?
C9 C8 H8 119.7 . . ?
N17 C52 C18 104.6(3) . . ?
N17 C52 H52 127.7 . . ?
C18 C52 H52 127.7 . . ?
C17 C1 H1 120.7 . . ?
C19 C1 H1 120.7 . . ?
C19 C1 C17 118.7(4) . . ?
C46 C51 H51 119.5 . . ?
C50 C51 C46 121.0(4) . . ?
C50 C51 H51 119.5 . . ?
C10 C11 C12 117.5(4) . . ?
C10 C11 H11 121.3 . . ?
C12 C11 H11 121.3 . . ?
N7 C15 C16 110.9(3) . . ?
N7 C15 H15A 109.5 . . ?
N7 C15 H15B 109.5 . . ?
C16 C15 H15A 109.5 . . ?
C16 C15 H15B 109.5 . . ?
H15A C15 H15B 108.0 . . ?
C16 C17 C1 120.4(4) . . ?
C16 C17 H17 119.8 . . ?
C1 C17 H17 119.8 . . ?
C16 C21 H21 119.3 . . ?
C20 C21 C16 121.4(4) . . ?
C20 C21 H21 119.3 . . ?
F1 C19 C1 118.7(4) . . ?
F1 C19 C20 118.8(4) . . ?
C1 C19 C20 122.5(4) . . ?
C40 C41 H41 121.1 . . ?
C40 C41 C42 117.7(4) . . ?
C42 C41 H41 121.1 . . ?
C30 C25 C24 117.2(4) . . ?
C30 C25 C26 119.6(4) . . ?
C26 C25 C24 123.1(4) . . ?
C21 C20 H20 121.0 . . ?
C19 C20 C21 118.0(4) . . ?
C19 C20 H20 121.0 . . ?
C4 C57 H57 121.0 . . ?
C58 C57 C4 118.0(4) . . ?
C58 C57 H57 121.0 . . ?
N7 C13 H13 128.1 . . ?
N7 C13 C14 103.9(4) . . ?
C14 C13 H13 128.1 . . ?
N20 C43 C35 104.9(4) . . ?
N20 C43 H43 127.6 . . ?
C35 C43 H43 127.6 . . ?
C37 C42 H42 119.7 . . ?
C41 C42 C37 120.5(4) . . ?
C41 C42 H42 119.7 . . ?
N4 C24 C25 114.0(3) . . ?
N4 C24 H24A 108.8 . . ?
N4 C24 H24B 108.8 . . ?
C25 C24 H24A 108.8 . . ?
C25 C24 H24B 108.8 . . ?
H24A C24 H24B 107.7 . . ?
N10 C6 C7 113.1(3) . . ?
N10 C6 H6A 109.0 . . ?
N10 C6 H6B 109.0 . . ?
C7 C6 H6A 109.0 . . ?
C7 C6 H6B 109.0 . . ?
H6A C6 H6B 107.8 . . ?
C27 C26 C25 120.0(4) . . ?
C27 C26 H26 120.0 . . ?
C25 C26 H26 120.0 . . ?
C51 C50 H50 121.2 . . ?
C49 C50 C51 117.6(4) . . ?
C49 C50 H50 121.2 . . ?
C46 C47 H47 119.6 . . ?
C46 C47 C48 120.7(4) . . ?
C48 C47 H47 119.6 . . ?
N10 N9 N8 106.8(4) . . ?
F2 C49 C48 117.6(4) . . ?
C50 C49 F2 118.5(4) . . ?
C50 C49 C48 123.9(4) . . ?
N4 C22 H22 127.7 . . ?
N4 C22 C54 104.6(4) . . ?
C54 C22 H22 127.7 . . ?
N9 N8 C23 110.0(5) . . ?
C47 C48 H48 121.2 . . ?
C49 C48 C47 117.7(4) . . ?
C49 C48 H48 121.2 . . ?
N20 C45 C46 113.5(3) . . ?
N20 C45 H45A 108.9 . . ?
N20 C45 H45B 108.9 . . ?
C46 C45 H45A 108.9 . . ?
C46 C45 H45B 108.9 . . ?
H45A C45 H45B 107.7 . . ?
N5 C14 C13 109.0(4) . . ?
N5 C14 C2B 119.7(4) . . ?
N5 C14 C2A 110.1(5) . . ?
C13 C14 C2B 127.4(5) . . ?
C13 C14 C2A 132.4(5) . . ?
N10 C63 H63 127.2 . . ?
N10 C63 C23 105.7(5) . . ?
C23 C63 H63 127.2 . . ?
N8 C23 C63 107.1(4) . . ?
N8 C23 C44 121.2(5) . . ?
C63 C23 C44 131.6(6) . . ?
N2 C54 C22 107.8(4) . . ?
N2 C54 C3A 115.5(4) . . ?
N2 C54 C3B 118.1(5) . . ?
C22 C54 C3A 132.2(4) . . ?
C22 C54 C3B 124.5(5) . . ?
F12 B1 F14 110.1(5) . . ?
F12 B1 F13 111.0(5) . . ?
F13 B1 F14 105.2(4) . . ?
F11 B1 F14 112.9(5) . . ?
F11 B1 F12 109.7(4) . . ?
F11 B1 F13 107.7(5) . . ?
N1 C44 C23 115.4(4) . . ?
N1 C44 H44A 108.4 . . ?
N1 C44 H44B 108.4 . . ?
C23 C44 H44A 108.4 . . ?
C23 C44 H44B 108.4 . . ?
H44A C44 H44B 107.5 . . ?
N1 C2B H2BB 110.9 . . ?
N1 C2B H2BA 110.9 . . ?
C14 C2B N1 104.1(4) . . ?
C14 C2B H2BB 110.9 . . ?
C14 C2B H2BA 110.9 . . ?
H2BB C2B H2BA 109.0 . . ?
N1 C3A C54 104.7(4) . . ?
N1 C3A H3AA 110.8 . . ?
N1 C3A H3AB 110.8 . . ?
C54 C3A H3AA 110.8 . . ?
C54 C3A H3AB 110.8 . . ?
H3AA C3A H3AB 108.9 . . ?
F8 B2 F7 108.4(6) . . ?
F10 B2 F8 113.2(6) . . ?
F10 B2 F7 104.4(6) . . ?
F9 B2 F8 111.5(5) . . ?
F9 B2 F10 110.6(6) . . ?
F9 B2 F7 108.4(6) . . ?
N1 C3B H3BB 111.4 . . ?
N1 C3B H3BA 111.4 . . ?
C54 C3B N1 101.7(6) . . ?
C54 C3B H3BB 111.4 . . ?
C54 C3B H3BA 111.4 . . ?
H3BB C3B H3BA 109.3 . . ?
N1 C2A C14 105.6(6) . . ?
N1 C2A H2AB 110.6 . . ?
N1 C2A H2AA 110.6 . . ?
C14 C2A H2AB 110.6 . . ?
C14 C2A H2AA 110.6 . . ?
H2AB C2A H2AA 108.8 . . ?

loop_
_geom_bond_atom_site_label_1
_geom_bond_atom_site_label_2
_geom_bond_distance
_geom_bond_site_symmetry_2
_geom_bond_publ_flag
Co1 N11 2.253(3) . ?
Co1 N12 2.108(3) . ?
Co1 N15 2.067(3) . ?
Co1 N5 2.098(3) . ?
Co1 N1 2.252(3) . ?
Co1 N2 2.076(3) . ?
F4 C58 1.363(4) . ?
F1 C19 1.359(5) . ?
F5 C10 1.358(4) . ?
F6 C40 1.364(4) . ?
F3 C28 1.361(4) . ?
N14 N13 1.337(4) . ?
N14 C34 1.352(5) . ?
N14 C36 1.465(5) . ?
N11 C31 1.494(4) . ?
N11 C32 1.496(5) . ?
N11 C33 1.496(4) . ?
N12 N13 1.324(4) . ?
N12 C5 1.362(4) . ?
F14 B1 1.373(6) . ?
N15 N16 1.323(4) . ?
N15 C18 1.362(5) . ?
N7 N6 1.324(4) . ?
N7 C15 1.477(5) . ?
N7 C13 1.334(5) . ?
N4 N3 1.334(4) . ?
N4 C24 1.463(5) . ?
N4 C22 1.338(6) . ?
N5 N6 1.313(4) . ?
N5 C14 1.349(5) . ?
N3 N2 1.317(4) . ?
F8 B2 1.368(7) . ?
N17 N16 1.340(4) . ?
N17 C3 1.469(4) . ?
N17 C52 1.342(5) . ?
F2 C49 1.366(5) . ?
N1 C44 1.433(6) . ?
N1 C2B 1.583(7) . ?
N1 C3A 1.464(7) . ?
N1 C3B 1.622(10) . ?
N1 C2A 1.392(9) . ?
N2 C54 1.342(5) . ?
N20 N19 1.349(5) . ?
N20 C43 1.347(6) . ?
N20 C45 1.472(5) . ?
N10 C6 1.457(5) . ?
N10 N9 1.311(6) . ?
N10 C63 1.351(6) . ?
N19 N18 1.322(5) . ?
F12 B1 1.367(6) . ?
N18 C35 1.369(5) . ?
C38 H38 0.9500 . ?
C38 C37 1.378(5) . ?
C38 C39 1.387(5) . ?
C31 H31A 0.9900 . ?
C31 H31B 0.9900 . ?
C31 C5 1.501(5) . ?
F13 B1 1.373(7) . ?
C4 H4 0.9500 . ?
C4 C61 1.385(5) . ?
C4 C57 1.390(6) . ?
C60 H60 0.9500 . ?
C60 C61 1.388(5) . ?
C60 C59 1.382(5) . ?
C32 H32A 0.9900 . ?
C32 H32B 0.9900 . ?
C32 C35 1.490(5) . ?
C5 C34 1.366(5) . ?
F11 B1 1.347(6) . ?
C10 C9 1.378(6) . ?
C10 C11 1.375(5) . ?
C34 H34 0.9500 . ?
C37 C36 1.516(5) . ?
C37 C42 1.396(5) . ?
C18 C33 1.502(5) . ?
C18 C52 1.369(5) . ?
F10 B2 1.334(7) . ?
C40 C39 1.353(6) . ?
C40 C41 1.368(6) . ?
C58 C59 1.371(6) . ?
C58 C57 1.371(6) . ?
C61 C3 1.515(5) . ?
C30 C29 1.381(6) . ?
C30 C25 1.384(5) . ?
C30 H30 1.01(4) . ?
C28 C29 1.372(6) . ?
C28 C27 1.370(6) . ?
C59 H59 0.9500 . ?
C36 H36A 0.9900 . ?
C36 H36B 0.9900 . ?
C16 C15 1.516(6) . ?
C16 C17 1.387(6) . ?
C16 C21 1.391(5) . ?
C29 H29 0.9500 . ?
C39 H39 0.9500 . ?
C12 H12 0.9500 . ?
C12 C7 1.385(6) . ?
C12 C11 1.380(5) . ?
F9 B2 1.326(7) . ?
C33 H33A 0.9900 . ?
C33 H33B 0.9900 . ?
C46 C51 1.391(6) . ?
C46 C47 1.378(6) . ?
C46 C45 1.505(6) . ?
C3 H3A 0.9900 . ?
C3 H3B 0.9900 . ?
C7 C8 1.397(6) . ?
C7 C6 1.500(6) . ?
C9 H9 0.9500 . ?
C9 C8 1.379(6) . ?
C35 C43 1.372(5) . ?
C27 H27 0.9500 . ?
C27 C26 1.386(6) . ?
C8 H8 0.9500 . ?
C52 H52 0.9500 . ?
C1 H1 0.9500 . ?
C1 C17 1.391(6) . ?
C1 C19 1.372(6) . ?
C51 H51 0.9500 . ?
C51 C50 1.380(6) . ?
C11 H11 0.9500 . ?
C15 H15A 0.9900 . ?
C15 H15B 0.9900 . ?
C17 H17 0.9500 . ?
C21 H21 0.9500 . ?
C21 C20 1.380(5) . ?
C19 C20 1.376(6) . ?
C41 H41 0.9500 . ?
C41 C42 1.390(5) . ?
C25 C24 1.517(6) . ?
C25 C26 1.387(5) . ?
C20 H20 0.9500 . ?
C57 H57 0.9500 . ?
C13 H13 0.9500 . ?
C13 C14 1.358(6) . ?
C43 H43 0.9500 . ?
C42 H42 0.9500 . ?
C24 H24A 0.9900 . ?
C24 H24B 0.9900 . ?
C6 H6A 0.9900 . ?
C6 H6B 0.9900 . ?
C26 H26 0.9500 . ?
C50 H50 0.9500 . ?
C50 C49 1.359(6) . ?
C47 H47 0.9500 . ?
C47 C48 1.386(6) . ?
N9 N8 1.322(6) . ?
C49 C48 1.368(6) . ?
C22 H22 0.9500 . ?
C22 C54 1.361(6) . ?
N8 C23 1.333(7) . ?
C48 H48 0.9500 . ?
C45 H45A 0.9900 . ?
C45 H45B 0.9900 . ?
C14 C2B 1.522(7) . ?
C14 C2A 1.676(11) . ?
C63 H63 0.9500 . ?
C63 C23 1.358(7) . ?
C23 C44 1.491(6) . ?
C54 C3A 1.607(8) . ?
C54 C3B 1.516(11) . ?
C44 H44A 0.9900 . ?
C44 H44B 0.9900 . ?
F7 B2 1.417(10) . ?
C2B H2BB 0.9900 . ?
C2B H2BA 0.9900 . ?
C3A H3AA 0.9900 . ?
C3A H3AB 0.9900 . ?
C3B H3BB 0.9900 . ?
C3B H3BA 0.9900 . ?
C2A H2AB 0.9900 . ?
C2A H2AA 0.9900 . ?

loop_
_geom_torsion_atom_site_label_1
_geom_torsion_atom_site_label_2
_geom_torsion_atom_site_label_3
_geom_torsion_atom_site_label_4
_geom_torsion
_geom_torsion_site_symmetry_1
_geom_torsion_site_symmetry_2
_geom_torsion_site_symmetry_3
_geom_torsion_site_symmetry_4
_geom_torsion_publ_flag
Co1 N11 C31 C5 -40.5(3) . . . . ?
Co1 N11 C32 C35 -175.9(2) . . . . ?
Co1 N11 C33 C18 -26.3(3) . . . . ?
Co1 N12 N13 N14 166.2(2) . . . . ?
Co1 N12 C5 C31 8.0(4) . . . . ?
Co1 N12 C5 C34 -168.8(2) . . . . ?
Co1 N15 N16 N17 -157.9(3) . . . . ?
Co1 N15 C18 C33 -24.0(4) . . . . ?
Co1 N15 C18 C52 162.1(3) . . . . ?
Co1 N5 N6 N7 166.7(3) . . . . ?
Co1 N5 C14 C13 -170.1(3) . . . . ?
Co1 N5 C14 C2B -10.5(6) . . . . ?
Co1 N5 C14 C2A 37.6(6) . . . . ?
Co1 N1 C44 C23 -172.4(4) . . . . ?
Co1 N1 C2B C14 -44.0(4) . . . . ?
Co1 N1 C3A C54 -33.6(5) . . . . ?
Co1 N1 C3B C54 47.5(6) . . . . ?
Co1 N1 C2A C14 37.3(8) . . . . ?
Co1 N2 C54 C22 169.1(3) . . . . ?
Co1 N2 C54 C3A -31.6(6) . . . . ?
Co1 N2 C54 C3B 21.2(8) . . . . ?
F4 C58 C59 C60 179.9(3) . . . . ?
F4 C58 C57 C4 179.8(4) . . . . ?
F1 C19 C20 C21 179.7(4) . . . . ?
F5 C10 C9 C8 179.5(3) . . . . ?
F5 C10 C11 C12 -179.1(3) . . . . ?
F6 C40 C39 C38 179.0(4) . . . . ?
F6 C40 C41 C42 -178.6(4) . . . . ?
F3 C28 C29 C30 179.6(4) . . . . ?
F3 C28 C27 C26 179.1(4) . . . . ?
N11 C31 C5 N12 23.9(4) . . . . ?
N11 C31 C5 C34 -160.3(4) . . . . ?
N11 C32 C35 N18 84.9(4) . . . . ?
N11 C32 C35 C43 -90.6(5) . . . . ?
N12 C5 C34 N14 -0.8(4) . . . . ?
N15 C18 C33 N11 34.9(5) . . . . ?
N15 C18 C52 N17 0.3(4) . . . . ?
N7 C13 C14 N5 0.6(6) . . . . ?
N7 C13 C14 C2B -157.0(5) . . . . ?
N7 C13 C14 C2A 144.5(8) . . . . ?
N13 N14 C34 C5 0.7(4) . . . . ?
N13 N14 C36 C37 87.3(4) . . . . ?
N13 N12 C5 C31 177.5(3) . . . . ?
N13 N12 C5 C34 0.7(4) . . . . ?
N4 N3 N2 Co1 -166.9(3) . . . . ?
N4 N3 N2 C54 0.9(5) . . . . ?
N4 C22 C54 N2 0.9(6) . . . . ?
N4 C22 C54 C3A -153.6(6) . . . . ?
N4 C22 C54 C3B 146.2(7) . . . . ?
N5 C14 C2B N1 38.6(6) . . . . ?
N5 C14 C2A N1 -50.4(9) . . . . ?
N3 N4 C24 C25 -79.3(5) . . . . ?
N3 N4 C22 C54 -0.4(5) . . . . ?
N3 N2 C54 C22 -1.1(6) . . . . ?
N3 N2 C54 C3A 158.2(4) . . . . ?
N3 N2 C54 C3B -149.0(6) . . . . ?
N6 N7 C15 C16 94.0(4) . . . . ?
N6 N7 C13 C14 0.0(5) . . . . ?
N6 N5 C14 C13 -1.1(5) . . . . ?
N6 N5 C14 C2B 158.6(4) . . . . ?
N6 N5 C14 C2A -153.4(5) . . . . ?
N16 N15 C18 C33 173.7(3) . . . . ?
N16 N15 C18 C52 -0.2(4) . . . . ?
N16 N17 C3 C61 -87.3(4) . . . . ?
N16 N17 C52 C18 -0.4(4) . . . . ?
F2 C49 C48 C47 -177.2(4) . . . . ?
N2 C54 C3A N1 43.9(6) . . . . ?
N2 C54 C3B N1 -48.0(9) . . . . ?
N20 N19 N18 C35 0.4(4) . . . . ?
N10 N9 N8 C23 -1.0(7) . . . . ?
N10 C63 C23 N8 -1.5(5) . . . . ?
N10 C63 C23 C44 173.6(5) . . . . ?
N19 N20 C43 C35 0.6(5) . . . . ?
N19 N20 C45 C46 69.6(6) . . . . ?
N19 N18 C35 C32 -176.3(3) . . . . ?
N19 N18 C35 C43 0.0(4) . . . . ?
N18 C35 C43 N20 -0.4(4) . . . . ?
C38 C37 C36 N14 148.4(4) . . . . ?
C38 C37 C42 C41 1.1(6) . . . . ?
C31 N11 C32 C35 -58.7(4) . . . . ?
C31 N11 C33 C18 -140.7(3) . . . . ?
C31 C5 C34 N14 -176.9(4) . . . . ?
C4 C61 C3 N17 -131.1(4) . . . . ?
C60 C61 C3 N17 51.1(5) . . . . ?
C32 N11 C31 C5 -161.6(3) . . . . ?
C32 N11 C33 C18 96.7(3) . . . . ?
C32 C35 C43 N20 175.5(4) . . . . ?
C5 N12 N13 N14 -0.3(4) . . . . ?
C10 C9 C8 C7 -0.1(6) . . . . ?
C34 N14 N13 N12 -0.3(4) . . . . ?
C34 N14 C36 C37 -83.3(4) . . . . ?
C37 C38 C39 C40 0.6(6) . . . . ?
C18 N15 N16 N17 0.0(4) . . . . ?
C40 C41 C42 C37 -1.2(6) . . . . ?
C61 C4 C57 C58 -0.1(6) . . . . ?
C61 C60 C59 C58 0.7(6) . . . . ?
C30 C25 C24 N4 -149.5(4) . . . . ?
C30 C25 C26 C27 -1.0(6) . . . . ?
C28 C27 C26 C25 1.7(6) . . . . ?
C59 C60 C61 C4 -0.5(6) . . . . ?
C59 C60 C61 C3 177.2(4) . . . . ?
C59 C58 C57 C4 0.3(6) . . . . ?
C36 N14 N13 N12 -172.4(3) . . . . ?
C36 N14 C34 C5 171.9(3) . . . . ?
C36 C37 C42 C41 -177.7(4) . . . . ?
C16 C21 C20 C19 0.1(6) . . . . ?
C29 C30 C25 C24 -177.2(4) . . . . ?
C29 C30 C25 C26 -0.3(6) . . . . ?
C29 C28 C27 C26 -1.1(7) . . . . ?
C39 C38 C37 C36 178.1(4) . . . . ?
C39 C38 C37 C42 -0.8(6) . . . . ?
C39 C40 C41 C42 1.1(7) . . . . ?
C12 C7 C8 C9 -0.8(6) . . . . ?
C12 C7 C6 N10 -99.2(5) . . . . ?
C33 N11 C31 C5 75.2(3) . . . . ?
C33 N11 C32 C35 63.8(4) . . . . ?
C33 C18 C52 N17 -172.3(4) . . . . ?
C46 C51 C50 C49 -0.9(6) . . . . ?
C46 C47 C48 C49 -1.0(6) . . . . ?
C3 N17 N16 N15 -175.7(3) . . . . ?
C3 N17 C52 C18 175.0(4) . . . . ?
C7 C12 C11 C10 -0.6(5) . . . . ?
C9 C10 C11 C12 -0.3(6) . . . . ?
C27 C28 C29 C30 -0.2(7) . . . . ?
C8 C7 C6 N10 81.5(5) . . . . ?
C52 N17 N16 N15 0.2(4) . . . . ?
C52 N17 C3 C61 97.6(5) . . . . ?
C52 C18 C33 N11 -153.2(4) . . . . ?
C1 C19 C20 C21 -0.2(7) . . . . ?
C51 C46 C47 C48 -0.6(6) . . . . ?
C51 C46 C45 N20 -82.7(5) . . . . ?
C51 C50 C49 F2 178.1(4) . . . . ?
C51 C50 C49 C48 -0.9(7) . . . . ?
C11 C10 C9 C8 0.7(6) . . . . ?
C11 C12 C7 C8 1.1(5) . . . . ?
C11 C12 C7 C6 -178.3(3) . . . . ?
C15 N7 N6 N5 -175.1(3) . . . . ?
C15 N7 C13 C14 173.9(4) . . . . ?
C15 C16 C17 C1 178.0(4) . . . . ?
C15 C16 C21 C20 -178.0(4) . . . . ?
C17 C16 C15 N7 125.5(4) . . . . ?
C17 C16 C21 C20 0.0(6) . . . . ?
C17 C1 C19 F1 -179.8(4) . . . . ?
C17 C1 C19 C20 0.1(7) . . . . ?
C21 C16 C15 N7 -56.4(5) . . . . ?
C21 C16 C17 C1 -0.1(6) . . . . ?
C19 C1 C17 C16 0.0(6) . . . . ?
C41 C40 C39 C38 -0.7(7) . . . . ?
C25 C30 C29 C28 1.0(6) . . . . ?
C57 C4 C61 C60 0.2(6) . . . . ?
C57 C4 C61 C3 -177.6(4) . . . . ?
C57 C58 C59 C60 -0.6(6) . . . . ?
C13 N7 N6 N5 -0.7(4) . . . . ?
C13 N7 C15 C16 -79.5(5) . . . . ?
C13 C14 C2B N1 -165.9(5) . . . . ?
C13 C14 C2A N1 166.0(6) . . . . ?
C43 N20 N19 N18 -0.6(5) . . . . ?
C43 N20 C45 C46 -116.6(5) . . . . ?
C42 C37 C36 N14 -32.8(5) . . . . ?
C24 N4 N3 N2 -177.1(3) . . . . ?
C24 N4 C22 C54 176.0(4) . . . . ?
C24 C25 C26 C27 175.6(4) . . . . ?
C6 N10 N9 N8 177.6(4) . . . . ?
C6 N10 C63 C23 -176.4(4) . . . . ?
C6 C7 C8 C9 178.6(3) . . . . ?
C26 C25 C24 N4 33.8(6) . . . . ?
C50 C49 C48 C47 1.8(7) . . . . ?
C47 C46 C51 C50 1.6(6) . . . . ?
C47 C46 C45 N20 99.9(5) . . . . ?
N9 N10 C6 C7 89.9(5) . . . . ?
N9 N10 C63 C23 0.9(5) . . . . ?
N9 N8 C23 C63 1.6(7) . . . . ?
N9 N8 C23 C44 -174.2(5) . . . . ?
C22 N4 N3 N2 -0.3(4) . . . . ?
C22 N4 C24 C25 104.5(5) . . . . ?
C22 C54 C3A N1 -163.1(6) . . . . ?
C22 C54 C3B N1 169.9(5) . . . . ?
N8 C23 C44 N1 92.7(7) . . . . ?
C45 N20 N19 N18 174.2(4) . . . . ?
C45 N20 C43 C35 -173.6(4) . . . . ?
C45 C46 C51 C50 -175.8(4) . . . . ?
C45 C46 C47 C48 176.8(4) . . . . ?
C14 N5 N6 N7 1.0(4) . . . . ?
C63 N10 C6 C7 -93.1(5) . . . . ?
C63 N10 N9 N8 0.0(6) . . . . ?
C63 C23 C44 N1 -81.9(8) . . . . ?
C44 N1 C2B C14 -159.9(4) . . . . ?
C44 N1 C3A C54 102.6(5) . . . . ?
C44 N1 C3B C54 159.9(6) . . . . ?
C44 N1 C2A C14 -111.9(7) . . . . ?
C2B N1 C44 C23 -63.2(6) . . . . ?
C2B N1 C3A C54 -146.2(4) . . . . ?
C3A N1 C44 C23 52.2(8) . . . . ?
C3A N1 C2B C14 72.9(5) . . . . ?
C3B N1 C44 C23 85.2(7) . . . . ?
C3B N1 C2A C14 148.1(7) . . . . ?
C2A N1 C44 C23 -23.6(10) . . . . ?
C2A N1 C3B C54 -68.9(8) . . . . ?

loop_
_smtbx_masks_void_nr
_smtbx_masks_void_average_x
_smtbx_masks_void_average_y
_smtbx_masks_void_average_z
_smtbx_masks_void_volume
_smtbx_masks_void_count_electrons
_smtbx_masks_void_content
1 0.000 0.500 0.000 61.4 16.5 ?
2 0.500 0.000 0.500 110.8 26.7 ?
